data_1539959
loop_
_publ_author_name
'Will, G.'
'Eberspaecher, O.'

_publ_section_title
;
 Strukturuntersuchung am Tm Fe O3
;
_journal_name_full 'Zeitschrift fuer Anorganische und Allgemeine Chemie'
_journal_page_first 163
_journal_page_last 171
_journal_volume 356
_journal_year 1968
_chemical_formula_sum 'Fe O3 Tm'
_chemical_name_systematic 'Tm Fe O3'
_space_group_IT_number 62
_symmetry_space_group_name_Hall '-P 2c 2ab'
_symmetry_space_group_name_H-M 'P b n m'
_cell_angle_alpha 90
_cell_angle_beta 90
_cell_angle_gamma 90
_cell_formula_units_Z 4
_cell_length_a 5.2491
_cell_length_b 5.5716
_cell_length_c 7.5824
_cell_volume 221.754
_citation_journal_id_ASTM ZAACAB
_cod_data_source_file Will_ZAACAB_1968_883.cif
_cod_data_source_block Fe1O3Tm1
_cod_original_sg_symbol_Hall '-P 2ac 2n (z,x,y)'
_cod_original_formula_sum 'Fe1 O3 Tm1'
_cod_database_code 1539959

loop_
_symmetry_equiv_pos_as_xyz
x,y,z
x+1/2,-y+1/2,-z
-x+1/2,y+1/2,-z+1/2
-x,-y,z+1/2
-x,-y,-z
-x-1/2,y-1/2,z
x-1/2,-y-1/2,z-1/2
x,y,-z-1/2

loop_
_atom_site_label
_atom_site_type_symbol
_atom_site_fract_x
_atom_site_fract_y
_atom_site_fract_z
_atom_site_occupancy
_atom_site_U_iso_or_equiv
Fe1 Fe+3 0.5 0 0 1 0.0
Tm1 Tm+3 -0.0189 0.0714 0.25 1 0.0
O2 O-2 -0.325 0.297 0.047 1 0.0
O1 O-2 0.119 0.454 0.25 1 0.0
